data_7018354
loop_
_publ_author_name
'Merkens, Carina'
'Englert, Ulli'

_publ_section_title
;
 Ordered bimetallic coordination networks featuring rare earth and silver
 cations.
;
_journal_issue 15
_journal_name_full 'Dalton transactions (Cambridge, England : 2003)'
_journal_page_first 4664
_journal_page_last 4673
_journal_paper_doi 10.1039/c2dt11772j
_journal_volume 41
_journal_year 2012
_chemical_formula_moiety 'C24 H24 Ag Eu N4 O8, 2(H O0.50)'
_chemical_formula_sum 'C24 H26 Ag Eu N4 O9'
_chemical_formula_weight 774.32
_chemical_name_common 5b
_chemical_name_systematic
;
?
;
_space_group_IT_number 16
_symmetry_cell_setting orthorhombic
_symmetry_space_group_name_Hall 'P 2 2'
_symmetry_space_group_name_H-M 'P 2 2 2'
_atom_sites_solution_hydrogens geom
_atom_sites_solution_primary patt
_atom_sites_solution_secondary difmap
_audit_creation_method SHELXL-97
_cell_angle_alpha 90.00
_cell_angle_beta 90.00
_cell_angle_gamma 90.00
_cell_formula_units_Z 1
_cell_length_a 7.7092(8)
_cell_length_b 9.1132(10)
_cell_length_c 12.2839(13)
_cell_measurement_reflns_used 5517
_cell_measurement_temperature 100(2)
_cell_measurement_theta_max 29.83
_cell_measurement_theta_min 2.23
_cell_volume 863.01(16)
_computing_cell_refinement 'Bruker SAINT'
_computing_data_collection 'Bruker SMART'
_computing_data_reduction 'Bruker SAINT'
_computing_structure_refinement 'SHELXL-97 (Sheldrick, 1997)'
_computing_structure_solution 'SHELXS-97 (Sheldrick, 1990)'
_diffrn_ambient_temperature 100(2)
_diffrn_measured_fraction_theta_full 0.999
_diffrn_measured_fraction_theta_max 0.999
_diffrn_measurement_device_type 'CCD area detector'
_diffrn_measurement_method 'omega scans'
_diffrn_radiation_monochromator multilayer
_diffrn_radiation_source microsource
_diffrn_radiation_type MoK\a
_diffrn_radiation_wavelength 0.71073
_diffrn_reflns_av_R_equivalents 0.0321
_diffrn_reflns_av_sigmaI/netI 0.0268
_diffrn_reflns_limit_h_max 11
_diffrn_reflns_limit_h_min -11
_diffrn_reflns_limit_k_max 13
_diffrn_reflns_limit_k_min -13
_diffrn_reflns_limit_l_max 17
_diffrn_reflns_limit_l_min -17
_diffrn_reflns_number 13773
_diffrn_reflns_theta_full 30.69
_diffrn_reflns_theta_max 30.69
_diffrn_reflns_theta_min 2.23
_exptl_absorpt_coefficient_mu 2.413
_exptl_absorpt_correction_T_max 0.6988
_exptl_absorpt_correction_T_min 0.6068
_exptl_absorpt_correction_type multi-scan
_exptl_absorpt_process_details SADABS
_exptl_crystal_colour colorless
_exptl_crystal_density_diffrn 1.490
_exptl_crystal_density_method 'not measured'
_exptl_crystal_description plate
_exptl_crystal_F_000 380
_exptl_crystal_size_max 0.23
_exptl_crystal_size_mid 0.18
_exptl_crystal_size_min 0.16
_refine_diff_density_max 2.406
_refine_diff_density_min -0.573
_refine_diff_density_rms 0.187
_refine_ls_abs_structure_details 'Flack H D (1983), Acta Cryst. A39, 876-881'
_refine_ls_abs_structure_Flack 0.023(18)
_refine_ls_extinction_method none
_refine_ls_goodness_of_fit_ref 1.194
_refine_ls_hydrogen_treatment constr
_refine_ls_matrix_type full
_refine_ls_number_parameters 94
_refine_ls_number_reflns 2695
_refine_ls_number_restraints 0
_refine_ls_restrained_S_all 1.194
_refine_ls_R_factor_all 0.0338
_refine_ls_R_factor_gt 0.0334
_refine_ls_shift/su_max 0.023
_refine_ls_shift/su_mean 0.001
_refine_ls_structure_factor_coef Fsqd
_refine_ls_weighting_details 'calc w=1/[\s^2^(Fo^2^)+(0.0519P)^2^+0.7233P] where P=(Fo^2^+2Fc^2^)/3'
_refine_ls_weighting_scheme calc
_refine_ls_wR_factor_gt 0.0980
_refine_ls_wR_factor_ref 0.0983
_reflns_number_gt 2666
_reflns_number_total 2695
_reflns_threshold_expression >2sigma(I)
_cod_data_source_file c2dt11772j.txt
_cod_data_source_block 5b
_cod_database_code 7018354

loop_
_symmetry_equiv_pos_as_xyz
'x, y, z'
'-x, -y, z'
'-x, y, -z'
'x, -y, -z'

loop_
_atom_site_label
_atom_site_type_symbol
_atom_site_fract_x
_atom_site_fract_y
_atom_site_fract_z
_atom_site_U_iso_or_equiv
_atom_site_adp_type
_atom_site_occupancy
_atom_site_symmetry_multiplicity
_atom_site_calc_flag
_atom_site_refinement_flags
Eu1 Eu 1.0000 0.5000 0.5000 0.01814(10) Uani 1 4 d S
Ag2 Ag 0.5000 0.0000 1.0000 0.02857(12) Uani 1 4 d S
O1 O 0.7580(4) 0.3680(4) 0.5613(2) 0.0319(7) Uani 1 1 d .
O2 O 1.0787(4) 0.3537(4) 0.6559(3) 0.0337(7) Uani 1 1 d .
C1 C 0.5124(12) 0.2892(9) 0.6597(5) 0.0641(19) Uani 1 1 d .
H1A H 0.4529 0.3363 0.5985 0.096 Uiso 1 1 calc R
H1B H 0.4715 0.3321 0.7282 0.096 Uiso 1 1 calc R
H1C H 0.4875 0.1837 0.6592 0.096 Uiso 1 1 calc R
C2 C 0.7058(6) 0.3130(6) 0.6492(4) 0.0344(10) Uani 1 1 d .
C3 C 0.8179(6) 0.2748(6) 0.7363(4) 0.0323(9) Uani 1 1 d .
C4 C 1.0013(12) 0.2965(4) 0.7339(3) 0.0343(7) Uani 1 1 d .
C5 C 1.1069(8) 0.2422(11) 0.8300(5) 0.078(3) Uani 1 1 d .
H5A H 1.2105 0.1911 0.8034 0.117 Uiso 1 1 calc R
H5B H 1.0367 0.1745 0.8735 0.117 Uiso 1 1 calc R
H5C H 1.1419 0.3259 0.8750 0.117 Uiso 1 1 calc R
C6 C 0.7411(7) 0.2010(7) 0.8268(4) 0.0433(12) Uani 1 1 d .
N1 N 0.6761(7) 0.1448(6) 0.8989(4) 0.0542(13) Uani 1 1 d .
O3 O 0.884(2) -0.005(4) 0.5410(11) 0.065(4) Uiso 0.25 1 d P
H3A H 0.7817 -0.0011 0.5235 0.097 Uiso 0.25 1 d PR
H3B H 0.8734 -0.0033 0.6073 0.097 Uiso 0.25 1 d PR

loop_
_atom_site_aniso_label
_atom_site_aniso_U_11
_atom_site_aniso_U_22
_atom_site_aniso_U_33
_atom_site_aniso_U_23
_atom_site_aniso_U_13
_atom_site_aniso_U_12
Eu1 0.01194(13) 0.02699(15) 0.01548(14) 0.000 0.000 0.000
Ag2 0.0278(2) 0.0388(3) 0.0191(2) 0.000 0.000 0.000
O1 0.0224(14) 0.0475(18) 0.0259(15) 0.0095(13) -0.0003(11) -0.0109(13)
O2 0.0181(14) 0.054(2) 0.0293(15) 0.0155(14) -0.0005(12) 0.0032(13)
C1 0.028(3) 0.110(5) 0.055(3) 0.031(3) -0.007(4) -0.021(5)
C2 0.0213(19) 0.053(3) 0.029(2) 0.0121(19) 0.0021(16) -0.0054(18)
C3 0.022(2) 0.047(2) 0.027(2) 0.0125(18) 0.0039(15) 0.0034(17)
C4 0.0248(16) 0.050(2) 0.0281(16) 0.0133(14) -0.007(3) 0.005(4)
C5 0.030(3) 0.155(8) 0.049(4) 0.057(4) -0.005(3) 0.004(4)
C6 0.031(2) 0.063(3) 0.036(3) 0.019(2) 0.006(2) 0.006(2)
N1 0.047(3) 0.072(3) 0.044(3) 0.029(2) 0.011(2) 0.000(2)

loop_
_atom_type_symbol
_atom_type_description
_atom_type_scat_dispersion_real
_atom_type_scat_dispersion_imag
_atom_type_scat_source
C C 0.0033 0.0016 'International Tables Vol C Tables 4.2.6.8 and 6.1.1.4'
H H 0.0000 0.0000 'International Tables Vol C Tables 4.2.6.8 and 6.1.1.4'
N N 0.0061 0.0033 'International Tables Vol C Tables 4.2.6.8 and 6.1.1.4'
O O 0.0106 0.0060 'International Tables Vol C Tables 4.2.6.8 and 6.1.1.4'
Ag Ag -0.8971 1.1015 'International Tables Vol C Tables 4.2.6.8 and 6.1.1.4'
Eu Eu -0.1578 3.6682 'International Tables Vol C Tables 4.2.6.8 and 6.1.1.4'

loop_
_geom_angle_atom_site_label_1
_geom_angle_atom_site_label_2
_geom_angle_atom_site_label_3
_geom_angle
_geom_angle_site_symmetry_1
_geom_angle_site_symmetry_3
O1 Eu1 O1 118.23(17) 2_765 4_566
O1 Eu1 O1 74.54(16) 2_765 3_756
O1 Eu1 O1 142.53(15) 4_566 3_756
O1 Eu1 O1 142.52(15) 2_765 .
O1 Eu1 O1 74.54(16) 4_566 .
O1 Eu1 O1 118.23(17) 3_756 .
O1 Eu1 O2 80.11(11) 2_765 .
O1 Eu1 O2 137.67(10) 4_566 .
O1 Eu1 O2 76.77(11) 3_756 .
O1 Eu1 O2 70.21(11) . .
O1 Eu1 O2 137.67(10) 2_765 3_756
O1 Eu1 O2 80.11(11) 4_566 3_756
O1 Eu1 O2 70.21(11) 3_756 3_756
O1 Eu1 O2 76.77(11) . 3_756
O2 Eu1 O2 112.88(18) . 3_756
O1 Eu1 O2 70.21(11) 2_765 2_765
O1 Eu1 O2 76.77(11) 4_566 2_765
O1 Eu1 O2 137.67(10) 3_756 2_765
O1 Eu1 O2 80.11(11) . 2_765
O2 Eu1 O2 74.81(17) . 2_765
O2 Eu1 O2 150.84(15) 3_756 2_765
O1 Eu1 O2 76.77(11) 2_765 4_566
O1 Eu1 O2 70.21(11) 4_566 4_566
O1 Eu1 O2 80.11(11) 3_756 4_566
O1 Eu1 O2 137.67(10) . 4_566
O2 Eu1 O2 150.84(15) . 4_566
O2 Eu1 O2 74.81(17) 3_756 4_566
O2 Eu1 O2 112.88(18) 2_765 4_566
N1 Ag2 N1 113.5(3) . 2_655
N1 Ag2 N1 106.3(3) . 4_557
N1 Ag2 N1 108.7(3) 2_655 4_557
N1 Ag2 N1 108.7(3) . 3_657
N1 Ag2 N1 106.3(3) 2_655 3_657
N1 Ag2 N1 113.5(3) 4_557 3_657
C2 O1 Eu1 137.4(3) . .
C4 O2 Eu1 136.3(4) . .
C2 C1 H1A 109.5 . .
C2 C1 H1B 109.5 . .
H1A C1 H1B 109.5 . .
C2 C1 H1C 109.5 . .
H1A C1 H1C 109.5 . .
H1B C1 H1C 109.5 . .
O1 C2 C3 123.5(4) . .
O1 C2 C1 116.5(4) . .
C3 C2 C1 120.0(4) . .
C2 C3 C6 116.8(4) . .
C2 C3 C4 123.6(4) . .
C6 C3 C4 119.5(4) . .
O2 C4 C3 123.3(5) . .
O2 C4 C5 118.6(7) . .
C3 C4 C5 118.1(5) . .
C4 C5 H5A 109.5 . .
C4 C5 H5B 109.5 . .
H5A C5 H5B 109.5 . .
C4 C5 H5C 109.5 . .
H5A C5 H5C 109.5 . .
H5B C5 H5C 109.5 . .
N1 C6 C3 178.1(6) . .
C6 N1 Ag2 162.2(6) . .
O3 O3 O3 89.8(4) 4_556 2_755
O3 O3 H3A 74.7 4_556 .
O3 O3 H3A 164.0 2_755 .
O3 O3 H3B 171.7 4_556 .
O3 O3 H3B 95.8 2_755 .
H3A O3 H3B 99.2 . .

loop_
_geom_bond_atom_site_label_1
_geom_bond_atom_site_label_2
_geom_bond_distance
_geom_bond_site_symmetry_2
Eu1 O1 2.344(3) 2_765
Eu1 O1 2.344(3) 4_566
Eu1 O1 2.344(3) 3_756
Eu1 O1 2.344(3) .
Eu1 O2 2.411(3) .
Eu1 O2 2.412(3) 3_756
Eu1 O2 2.412(3) 2_765
Eu1 O2 2.412(3) 4_566
Ag2 N1 2.265(5) .
Ag2 N1 2.265(5) 2_655
Ag2 N1 2.265(5) 4_557
Ag2 N1 2.265(5) 3_657
O1 C2 1.256(5) .
O2 C4 1.243(6) .
C1 C2 1.512(10) .
C1 H1A 0.9800 .
C1 H1B 0.9800 .
C1 H1C 0.9800 .
C2 C3 1.419(6) .
C3 C6 1.427(6) .
C3 C4 1.428(10) .
C4 C5 1.517(7) .
C5 H5A 0.9800 .
C5 H5B 0.9800 .
C5 H5C 0.9800 .
C6 N1 1.139(6) .
O3 O3 1.01(3) 4_556
O3 O3 1.79(3) 2_755
O3 H3A 0.8201 .
O3 H3B 0.8195 .
